data_8102474
loop_
_publ_author_name
'Zhan-Lin Xu'
'Xiu-Mei Li'
'Qing-Wei Wang'

_publ_section_title
;
 Crystal structure of poly[(4,5-imidazoledicarboxylato)lead(II)],
 [Pb3(C10H2N4O8)]n
;
_journal_issue 3
_journal_name_full 'Zeitschrift f\"ur Kristallographie - New Crystal Structures'
_journal_page_first 481
_journal_volume 224
_journal_year 2009
_chemical_formula_moiety 'C10 H2 N4 O8 Pb3'
_chemical_formula_sum 'C10 H2 N4 O8 Pb3'
_chemical_formula_weight 927.73
_chemical_name_systematic
; 
[(4,5-imidazoledicarboxylate)lead(II)], 
[Pb~3~(C~10~H~2~N~4~O~8~)~2~]~n~
;
_space_group_IT_number 15
_symmetry_cell_setting monoclinic
_symmetry_space_group_name_Hall '-C 2yc'
_symmetry_space_group_name_H-M 'C 1 2/c 1'
_atom_sites_solution_hydrogens geom
_atom_sites_solution_primary direct
_atom_sites_solution_secondary difmap
_audit_creation_method SHELXL-97
_cell_angle_alpha 90.00
_cell_angle_beta 113.9120(10)
_cell_angle_gamma 90.00
_cell_formula_units_Z 4
_cell_length_a 22.853(2)
_cell_length_b 4.7321(4)
_cell_length_c 14.4504(12)
_cell_measurement_reflns_used 2517
_cell_measurement_temperature 273(2)
_cell_measurement_theta_max 26.00
_cell_measurement_theta_min 2.90
_cell_volume 1428.6(2)
_computing_cell_refinement 'SAINT-Plus (Bruker, 2001)'
_computing_data_collection 'APEX2 (Bruker, 2004)'
_computing_data_reduction SAINT-Plus
_computing_molecular_graphics 'SHELXTL (Bruker, 2001)'
_computing_publication_material SHELXTL
_computing_structure_refinement 'SHELXL-97 (Sheldrick, 2008)'
_computing_structure_solution 'SHELXS-97 (Sheldrick, 2008)'
_diffrn_ambient_temperature 273(2)
_diffrn_measured_fraction_theta_full 0.982
_diffrn_measured_fraction_theta_max 0.982
_diffrn_measurement_device_type 'Bruker APEXII CCD area-detector'
_diffrn_measurement_method '\f and \w scans'
_diffrn_radiation_monochromator graphite
_diffrn_radiation_source 'fine-focus sealed tube'
_diffrn_radiation_type MoK\a
_diffrn_radiation_wavelength 0.71073
_diffrn_reflns_av_R_equivalents 0.0227
_diffrn_reflns_av_sigmaI/netI 0.0260
_diffrn_reflns_limit_h_max 27
_diffrn_reflns_limit_h_min -25
_diffrn_reflns_limit_k_max 5
_diffrn_reflns_limit_k_min -5
_diffrn_reflns_limit_l_max 17
_diffrn_reflns_limit_l_min -16
_diffrn_reflns_number 3627
_diffrn_reflns_theta_full 25.50
_diffrn_reflns_theta_max 25.50
_diffrn_reflns_theta_min 4.55
_diffrn_standards_decay_% 0
_diffrn_standards_interval_count 0
_diffrn_standards_interval_time 0
_diffrn_standards_number 0
_exptl_absorpt_coefficient_mu 35.323
_exptl_absorpt_correction_T_max 0.2257
_exptl_absorpt_correction_T_min 0.2257
_exptl_absorpt_correction_type multi-scan
_exptl_absorpt_process_details '(SADABS (Bruker, 2001)'
_exptl_crystal_colour colorless
_exptl_crystal_density_diffrn 4.313
_exptl_crystal_density_method 'not measured'
_exptl_crystal_description block
_exptl_crystal_F_000 1600
_exptl_crystal_size_max 0.06
_exptl_crystal_size_mid 0.06
_exptl_crystal_size_min 0.06
_refine_diff_density_max 0.845
_refine_diff_density_min -0.841
_refine_diff_density_rms 0.146
_refine_ls_extinction_method none
_refine_ls_goodness_of_fit_ref 1.004
_refine_ls_hydrogen_treatment noref
_refine_ls_matrix_type full
_refine_ls_number_parameters 115
_refine_ls_number_reflns 1310
_refine_ls_number_restraints 0
_refine_ls_restrained_S_all 1.004
_refine_ls_R_factor_all 0.0165
_refine_ls_R_factor_gt 0.0157
_refine_ls_shift/su_max 0.001
_refine_ls_shift/su_mean 0.000
_refine_ls_structure_factor_coef Fsqd
_refine_ls_weighting_details 'calc w=1/[\s^2^(Fo^2^)+(0.0150P)^2^+0.0000P] where P=(Fo^2^+2Fc^2^)/3'
_refine_ls_weighting_scheme calc
_refine_ls_wR_factor_gt 0.0331
_refine_ls_wR_factor_ref 0.0333
_reflns_number_gt 1257
_reflns_number_total 1310
_reflns_threshold_expression I>2\s(I)
_cod_data_source_file 1267-2658.cff
_cod_data_source_block 2
_cod_depositor_comments
;
The following automatic conversions were performed:
'_symmetry_cell_setting' value 'Monoclinic' changed to 'monoclinic'
according to '/home/saulius/struct/CIF-dictionaries/cif_core.dic'
dictionary named 'cif_core.dic' version 2.4.1 from 2010-06-29.

Automatic conversion script
Id: cif_fix_enum 1555 2011-01-17 13:19:09Z saulius 
;
_cod_original_sg_symbol_H-M C2/c
_cod_database_code 8102474

loop_
_symmetry_equiv_pos_as_xyz
'x, y, z'
'-x, y, -z+1/2'
'x+1/2, y+1/2, z'
'-x+1/2, y+1/2, -z+1/2'
'-x, -y, -z'
'x, -y, z-1/2'
'-x+1/2, -y+1/2, -z'
'x+1/2, -y+1/2, z-1/2'

loop_
_atom_site_label
_atom_site_type_symbol
_atom_site_fract_x
_atom_site_fract_y
_atom_site_fract_z
_atom_site_U_iso_or_equiv
_atom_site_adp_type
_atom_site_occupancy
_atom_site_symmetry_multiplicity
_atom_site_calc_flag
_atom_site_refinement_flags
_atom_site_disorder_assembly
_atom_site_disorder_group
Pb1 Pb 0.5000 0.43941(6) 0.7500 0.01882(11) Uani 1 2 d S . .
Pb2 Pb 0.302118(10) 0.36347(4) 0.396826(15) 0.00983(10) Uani 1 1 d . . .
C1 C 0.4178(3) 0.0060(11) 0.8440(5) 0.0184(13) Uani 1 1 d . . .
H1 H 0.4385 0.0696 0.9103 0.022 Uiso 1 1 calc R . .
C2 C 0.3539(2) -0.2262(11) 0.7138(4) 0.0089(11) Uani 1 1 d . . .
C3 C 0.3911(3) -0.0478(10) 0.6837(4) 0.0079(11) Uani 1 1 d . . .
C4 C 0.3036(3) -0.4363(11) 0.6605(4) 0.0099(12) Uani 1 1 d U . .
C5 C 0.3905(3) 0.0447(11) 0.5849(4) 0.0114(12) Uani 1 1 d U . .
N1 N 0.4316(2) 0.1002(9) 0.7679(4) 0.0129(10) Uani 1 1 d . . .
N2 N 0.3716(2) -0.1869(10) 0.8159(3) 0.0156(10) Uani 1 1 d . . .
O1 O 0.3493(2) -0.0523(8) 0.5029(3) 0.0156(9) Uani 1 1 d . . .
O2 O 0.43061(18) 0.2318(8) 0.5864(3) 0.0162(9) Uani 1 1 d . . .
O3 O 0.2981(2) -0.5517(8) 0.5810(3) 0.0167(9) Uani 1 1 d . . .
O4 O 0.2681(2) -0.5011(8) 0.7067(3) 0.0166(9) Uani 1 1 d . . .

loop_
_atom_site_aniso_label
_atom_site_aniso_U_11
_atom_site_aniso_U_22
_atom_site_aniso_U_33
_atom_site_aniso_U_23
_atom_site_aniso_U_13
_atom_site_aniso_U_12
Pb1 0.01009(19) 0.00735(16) 0.0368(2) 0.000 0.00722(15) 0.000
Pb2 0.01251(15) 0.00749(13) 0.00902(13) -0.00039(7) 0.00388(10) -0.00021(7)
C1 0.025(4) 0.011(3) 0.023(3) -0.004(2) 0.013(3) -0.007(3)
C2 0.005(3) 0.013(3) 0.005(3) -0.003(2) -0.002(2) 0.000(2)
C3 0.008(3) 0.006(2) 0.007(3) -0.004(2) 0.001(2) -0.001(2)
C4 0.014(3) 0.009(2) 0.003(2) 0.0017(19) -0.001(2) 0.002(2)
C5 0.012(3) 0.010(2) 0.012(3) 0.005(2) 0.004(2) 0.006(2)
N1 0.013(3) 0.013(2) 0.013(3) -0.0011(18) 0.006(2) -0.0019(19)
N2 0.015(3) 0.020(2) 0.010(2) -0.003(2) 0.003(2) -0.005(2)
O1 0.023(3) 0.0114(18) 0.015(2) 0.0037(16) 0.010(2) 0.0047(17)
O2 0.007(2) 0.019(2) 0.023(2) 0.0098(17) 0.0061(17) 0.0026(17)
O3 0.022(3) 0.018(2) 0.013(2) -0.0035(17) 0.0105(19) -0.0038(18)
O4 0.017(2) 0.022(2) 0.015(2) -0.0080(17) 0.0101(18) -0.0141(18)

loop_
_atom_type_symbol
_atom_type_description
_atom_type_scat_dispersion_real
_atom_type_scat_dispersion_imag
_atom_type_scat_source
Pb Pb -3.3944 10.1111 'International Tables Vol C Tables 4.2.6.8 and 6.1.1.4'
O O 0.0106 0.0060 'International Tables Vol C Tables 4.2.6.8 and 6.1.1.4'
N N 0.0061 0.0033 'International Tables Vol C Tables 4.2.6.8 and 6.1.1.4'
C C 0.0033 0.0016 'International Tables Vol C Tables 4.2.6.8 and 6.1.1.4'
H H 0.0000 0.0000 'International Tables Vol C Tables 4.2.6.8 and 6.1.1.4'

loop_
_geom_angle_atom_site_label_1
_geom_angle_atom_site_label_2
_geom_angle_atom_site_label_3
_geom_angle
_geom_angle_site_symmetry_1
_geom_angle_site_symmetry_3
_geom_angle_publ_flag
N1 Pb1 N1 92.7(2) 2_656 . ?
N1 Pb1 O2 79.50(16) 2_656 . ?
N1 Pb1 O2 68.29(15) . . ?
N1 Pb1 O2 68.29(14) 2_656 2_656 ?
N1 Pb1 O2 79.50(15) . 2_656 ?
O2 Pb1 O2 132.82(18) . 2_656 ?
O4 Pb2 N2 81.91(15) 7_546 6 ?
O4 Pb2 O1 80.26(14) 7_546 . ?
N2 Pb2 O1 79.68(14) 6 . ?
O4 Pb2 O4 71.66(8) 7_546 6 ?
N2 Pb2 O4 63.97(14) 6 6 ?
O1 Pb2 O4 136.26(12) . 6 ?
O4 Pb2 O3 115.66(12) 7_546 1_565 ?
N2 Pb2 O3 142.57(15) 6 1_565 ?
O1 Pb2 O3 71.91(12) . 1_565 ?
O4 Pb2 O3 150.94(12) 6 1_565 ?
N1 C1 N2 113.6(6) . . ?
N1 C1 H1 123.2 . . ?
N2 C1 H1 123.2 . . ?
N2 C2 C3 107.6(5) . . ?
N2 C2 C4 118.6(4) . . ?
C3 C2 C4 133.8(5) . . ?
C2 C3 C5 135.3(5) . . ?
C2 C3 N1 108.0(4) . . ?
C5 C3 N1 115.9(5) . . ?
O3 C4 O4 122.3(5) . . ?
O3 C4 C2 123.2(5) . . ?
O4 C4 C2 114.4(4) . . ?
O1 C5 O2 121.9(5) . . ?
O1 C5 C3 120.4(5) . . ?
O2 C5 C3 117.6(5) . . ?
C1 N1 C3 104.9(5) . . ?
C1 N1 Pb1 135.6(4) . . ?
C3 N1 Pb1 119.5(3) . . ?
C2 N2 C1 105.9(4) . . ?
C2 N2 Pb2 119.7(4) . 6_556 ?
C1 N2 Pb2 132.2(4) . 6_556 ?
C5 O1 Pb2 105.4(3) . . ?
C5 O2 Pb1 118.4(3) . . ?
C4 O3 Pb2 160.7(4) . 1_545 ?
C4 O4 Pb2 104.5(3) . 7_546 ?
C4 O4 Pb2 120.4(3) . 6_556 ?
Pb2 O4 Pb2 131.98(15) 7_546 6_556 ?

loop_
_geom_bond_atom_site_label_1
_geom_bond_atom_site_label_2
_geom_bond_distance
_geom_bond_site_symmetry_2
_geom_bond_publ_flag
Pb1 N1 2.326(5) 2_656 ?
Pb1 N1 2.326(5) . ?
Pb1 O2 2.455(4) . ?
Pb1 O2 2.455(4) 2_656 ?
Pb2 O4 2.410(4) 7_546 ?
Pb2 N2 2.469(5) 6 ?
Pb2 O1 2.458(4) . ?
Pb2 O4 2.616(4) 6 ?
Pb2 O3 2.729(4) 1_565 ?
C1 N1 1.338(7) . ?
C1 N2 1.327(8) . ?
C1 H1 0.9300 . ?
C2 N2 1.374(7) . ?
C2 C3 1.388(8) . ?
C2 C4 1.478(8) . ?
C3 C5 1.488(7) . ?
C3 N1 1.384(7) . ?
C4 O3 1.232(6) . ?
C4 O4 1.279(7) . ?
C5 O1 1.265(7) . ?
C5 O2 1.268(7) . ?
N2 Pb2 2.469(5) 6_556 ?
O3 Pb2 2.729(4) 1_545 ?
O4 Pb2 2.410(4) 7_546 ?
O4 Pb2 2.616(4) 6_556 ?

loop_
_geom_torsion_atom_site_label_1
_geom_torsion_atom_site_label_2
_geom_torsion_atom_site_label_3
_geom_torsion_atom_site_label_4
_geom_torsion
_geom_torsion_site_symmetry_1
_geom_torsion_site_symmetry_2
_geom_torsion_site_symmetry_3
_geom_torsion_site_symmetry_4
_geom_torsion_publ_flag
N2 C2 C3 C5 -169.4(6) . . . . ?
C4 C2 C3 C5 11.7(11) . . . . ?
N2 C2 C3 N1 0.0(6) . . . . ?
C4 C2 C3 N1 -178.9(6) . . . . ?
N2 C2 C4 O3 -156.3(5) . . . . ?
C3 C2 C4 O3 22.4(9) . . . . ?
N2 C2 C4 O4 20.0(7) . . . . ?
C3 C2 C4 O4 -161.3(6) . . . . ?
C2 C3 C5 O1 -2.0(9) . . . . ?
N1 C3 C5 O1 -170.8(5) . . . . ?
C2 C3 C5 O2 174.8(6) . . . . ?
N1 C3 C5 O2 6.0(7) . . . . ?
N2 C1 N1 C3 -0.6(7) . . . . ?
N2 C1 N1 Pb1 176.6(4) . . . . ?
C2 C3 N1 C1 0.4(6) . . . . ?
C5 C3 N1 C1 172.1(5) . . . . ?
C2 C3 N1 Pb1 -177.4(3) . . . . ?
C5 C3 N1 Pb1 -5.7(6) . . . . ?
N1 Pb1 N1 C1 108.4(6) 2_656 . . . ?
O2 Pb1 N1 C1 -174.0(6) . . . . ?
O2 Pb1 N1 C1 41.1(6) 2_656 . . . ?
N1 Pb1 N1 C3 -74.6(4) 2_656 . . . ?
O2 Pb1 N1 C3 2.9(4) . . . . ?
O2 Pb1 N1 C3 -142.0(4) 2_656 . . . ?
C3 C2 N2 C1 -0.3(6) . . . . ?
C4 C2 N2 C1 178.7(5) . . . . ?
C3 C2 N2 Pb2 164.7(3) . . . 6_556 ?
C4 C2 N2 Pb2 -16.2(6) . . . 6_556 ?
N1 C1 N2 C2 0.6(7) . . . . ?
N1 C1 N2 Pb2 -161.8(4) . . . 6_556 ?
O2 C5 O1 Pb2 -47.0(6) . . . . ?
C3 C5 O1 Pb2 129.6(4) . . . . ?
O4 Pb2 O1 C5 -172.1(4) 7_546 . . . ?
N2 Pb2 O1 C5 104.4(4) 6 . . . ?
O4 Pb2 O1 C5 137.8(3) 6 . . . ?
O3 Pb2 O1 C5 -50.9(3) 1_565 . . . ?
O1 C5 O2 Pb1 173.2(4) . . . . ?
C3 C5 O2 Pb1 -3.5(6) . . . . ?
N1 Pb1 O2 C5 97.7(4) 2_656 . . . ?
N1 Pb1 O2 C5 0.5(4) . . . . ?
O2 Pb1 O2 C5 50.9(4) 2_656 . . . ?
O4 C4 O3 Pb2 152.7(9) . . . 1_545 ?
C2 C4 O3 Pb2 -31.3(15) . . . 1_545 ?
O3 C4 O4 Pb2 -0.2(6) . . . 7_546 ?
C2 C4 O4 Pb2 -176.6(4) . . . 7_546 ?
O3 C4 O4 Pb2 162.1(4) . . . 6_556 ?
C2 C4 O4 Pb2 -14.2(6) . . . 6_556 ?
